data_1504025
loop_
_publ_author_name
'Matano, Yoshihiro'
'Nakashima, Makoto'
'Saito, Arihiro'
'Imahori, Hiroshi'

_publ_section_title
;
 Phosphole-triazole hybrids: a facile synthesis and complexation with
 Pd(II) and Pt(II) salts.
;
_journal_issue 15
_journal_name_full 'Organic letters'
_journal_page_first 3338
_journal_page_last 3341
_journal_paper_doi 10.1021/ol901194m
_journal_volume 11
_journal_year 2009
_chemical_formula_moiety ' C27 H22 Cl2 N3 P Pd, 2(C2 H2 Cl4)'
_chemical_formula_sum 'C31 H26 Cl10 N3 P Pd'
_chemical_formula_weight 932.42
_chemical_name_systematic
; 
 ? 
;
_space_group_IT_number 2
_symmetry_cell_setting triclinic
_symmetry_Int_Tables_number 2
_symmetry_space_group_name_Hall '-P 1'
_symmetry_space_group_name_H-M 'P -1'
_atom_sites_solution_hydrogens geom
_atom_sites_solution_primary direct
_atom_sites_solution_secondary difmap
_audit_creation_method SHELXL-97
_cell_angle_alpha 80.241(4)
_cell_angle_beta 76.545(4)
_cell_angle_gamma 84.462(5)
_cell_formula_units_Z 2
_cell_length_a 8.1743(11)
_cell_length_b 13.1609(19)
_cell_length_c 17.591(3)
_cell_measurement_reflns_used 5563
_cell_measurement_temperature 143(2)
_cell_measurement_theta_max 27.5
_cell_measurement_theta_min 3.1
_cell_volume 1810.7(5)
_computing_cell_refinement CrystalClear
_computing_data_collection CrystalClear
_computing_data_reduction CrystalStructure
_computing_publication_material 'CrystalStructure 3.8.2'
_computing_structure_refinement 'SHELXL-97 (Sheldrick, 1997)'
_computing_structure_solution SIR97
_diffrn_ambient_temperature 143(2)
_diffrn_detector_area_resol_mean 14.63
_diffrn_measured_fraction_theta_full 0.957
_diffrn_measured_fraction_theta_max 0.957
_diffrn_measurement_device_type 'Rigaku Saturn'
_diffrn_measurement_method \w
_diffrn_radiation_monochromator graphite
_diffrn_radiation_source 'fine-focus sealed tube'
_diffrn_radiation_type MoK\a
_diffrn_radiation_wavelength 0.71070
_diffrn_reflns_av_R_equivalents 0.0285
_diffrn_reflns_av_sigmaI/netI 0.0350
_diffrn_reflns_limit_h_max 10
_diffrn_reflns_limit_h_min -10
_diffrn_reflns_limit_k_max 17
_diffrn_reflns_limit_k_min -16
_diffrn_reflns_limit_l_max 22
_diffrn_reflns_limit_l_min -22
_diffrn_reflns_number 21770
_diffrn_reflns_theta_full 27.48
_diffrn_reflns_theta_max 27.48
_diffrn_reflns_theta_min 3.07
_exptl_absorpt_coefficient_mu 1.323
_exptl_absorpt_correction_T_max 0.9015
_exptl_absorpt_correction_T_min 0.6922
_exptl_absorpt_correction_type multi-scan
_exptl_absorpt_process_details 'Jacobson, R. (1998) Private communication'
_exptl_crystal_colour orange
_exptl_crystal_density_diffrn 1.710
_exptl_crystal_density_method 'not measured'
_exptl_crystal_description prism
_exptl_crystal_F_000 928
_exptl_crystal_size_max 0.30
_exptl_crystal_size_mid 0.15
_exptl_crystal_size_min 0.08
_refine_diff_density_max 1.241
_refine_diff_density_min -0.848
_refine_diff_density_rms 0.090
_refine_ls_extinction_method none
_refine_ls_goodness_of_fit_ref 1.086
_refine_ls_hydrogen_treatment refall
_refine_ls_matrix_type full
_refine_ls_number_parameters 416
_refine_ls_number_reflns 7954
_refine_ls_number_restraints 0
_refine_ls_restrained_S_all 1.086
_refine_ls_R_factor_all 0.0455
_refine_ls_R_factor_gt 0.0389
_refine_ls_shift/su_max 0.001
_refine_ls_shift/su_mean 0.000
_refine_ls_structure_factor_coef Fsqd
_refine_ls_weighting_details 'calc w=1/[\s^2^(Fo^2^)+(0.0200P)^2^+4.0000P] where P=(Fo^2^+2Fc^2^)/3'
_refine_ls_weighting_scheme calc
_refine_ls_wR_factor_gt 0.0820
_refine_ls_wR_factor_ref 0.0850
_reflns_number_gt 7084
_reflns_number_total 7954
_reflns_threshold_expression >2sigma(I)
_cod_data_source_file ol901194m_si_002.cif
_cod_data_source_block shelxl
_cod_original_cell_volume 1810.7(4)
_cod_database_code 1504025

loop_
_symmetry_equiv_pos_as_xyz
'x, y, z'
'-x, -y, -z'

loop_
_atom_site_label
_atom_site_type_symbol
_atom_site_fract_x
_atom_site_fract_y
_atom_site_fract_z
_atom_site_U_iso_or_equiv
_atom_site_adp_type
_atom_site_occupancy
_atom_site_symmetry_multiplicity
_atom_site_calc_flag
_atom_site_refinement_flags
Pd1 Pd 0.39505(3) 0.066536(17) 0.314235(13) 0.01652(6) Uani 1 1 d .
Cl1 Cl 0.29864(10) 0.00797(7) 0.21910(5) 0.02694(17) Uani 1 1 d .
Cl2 Cl 0.12194(9) 0.10284(6) 0.38587(4) 0.02149(15) Uani 1 1 d .
Cl3 Cl 0.34585(17) 0.36393(10) 0.28365(10) 0.0890(6) Uani 1 1 d .
Cl4 Cl 0.17678(15) 0.47274(8) 0.41871(7) 0.0516(3) Uani 1 1 d .
Cl5 Cl -0.01823(17) 0.47874(8) 0.27674(7) 0.0578(3) Uani 1 1 d .
Cl6 Cl -0.14432(15) 0.34769(9) 0.43167(10) 0.0753(5) Uani 1 1 d .
Cl7 Cl 0.68175(15) 0.57229(9) -0.01593(7) 0.0541(3) Uani 1 1 d .
Cl8 Cl 0.8203(2) 0.60821(9) 0.11436(11) 0.0830(5) Uani 1 1 d .
Cl9 Cl 0.42199(18) 0.77327(10) 0.01919(10) 0.0723(4) Uani 1 1 d .
Cl10 Cl 0.40916(19) 0.60618(11) 0.14883(7) 0.0695(4) Uani 1 1 d .
P1 P 0.66773(9) 0.03462(6) 0.26013(4) 0.01665(15) Uani 1 1 d .
N1 N 0.5008(3) 0.10833(18) 0.39871(14) 0.0172(5) Uani 1 1 d .
N2 N 0.4391(3) 0.17103(19) 0.44956(14) 0.0186(5) Uani 1 1 d .
N3 N 0.5523(3) 0.16673(18) 0.49422(14) 0.0181(5) Uani 1 1 d .
C1 C 0.7914(4) -0.0713(2) 0.21566(17) 0.0187(6) Uani 1 1 d .
C2 C 0.8753(4) -0.1222(2) 0.26999(17) 0.0191(6) Uani 1 1 d .
C3 C 0.9968(4) -0.2156(2) 0.27275(19) 0.0247(7) Uani 1 1 d .
H1 H 1.1127 -0.1974 0.2451 0.030 Uiso 1 1 calc R
H2 H 0.9630 -0.2705 0.2484 0.030 Uiso 1 1 calc R
C4 C 0.9850(4) -0.2500(2) 0.36196(19) 0.0274(7) Uani 1 1 d .
H3 H 0.8957 -0.2994 0.3841 0.033 Uiso 1 1 calc R
H4 H 1.0935 -0.2835 0.3717 0.033 Uiso 1 1 calc R
C5 C 0.9420(4) -0.1506(2) 0.39957(18) 0.0234(6) Uani 1 1 d .
H5 H 0.8725 -0.1648 0.4540 0.028 Uiso 1 1 calc R
H6 H 1.0456 -0.1185 0.4011 0.028 Uiso 1 1 calc R
C6 C 0.8454(4) -0.0832(2) 0.34591(17) 0.0183(6) Uani 1 1 d .
C7 C 0.7412(4) 0.0016(2) 0.35025(17) 0.0183(6) Uani 1 1 d .
C8 C 0.6547(4) 0.0634(2) 0.40963(16) 0.0170(6) Uani 1 1 d .
C9 C 0.6872(4) 0.1011(2) 0.47182(17) 0.0187(6) Uani 1 1 d .
H7 H 0.7831 0.0851 0.4945 0.022 Uiso 1 1 calc R
C10 C 0.8108(4) -0.0818(2) 0.13263(18) 0.0201(6) Uani 1 1 d .
C11 C 0.6944(4) -0.0329(2) 0.08958(18) 0.0241(6) Uani 1 1 d .
H8 H 0.5968 0.0033 0.1155 0.029 Uiso 1 1 calc R
C12 C 0.7192(4) -0.0367(3) 0.00949(19) 0.0265(7) Uani 1 1 d .
H9 H 0.6387 -0.0030 -0.0190 0.032 Uiso 1 1 calc R
C13 C 0.8597(4) -0.0888(2) -0.02923(18) 0.0249(7) Uani 1 1 d .
H10 H 0.8769 -0.0904 -0.0843 0.030 Uiso 1 1 calc R
C14 C 0.9755(4) -0.1389(2) 0.01264(19) 0.0250(7) Uani 1 1 d .
H11 H 1.0713 -0.1762 -0.0136 0.030 Uiso 1 1 calc R
C15 C 0.9528(4) -0.1350(2) 0.09220(18) 0.0229(6) Uani 1 1 d .
H12 H 1.0343 -0.1688 0.1201 0.027 Uiso 1 1 calc R
C16 C 0.5251(4) 0.2329(2) 0.55306(17) 0.0195(6) Uani 1 1 d .
C17 C 0.5737(4) 0.1991(2) 0.62312(19) 0.0254(7) Uani 1 1 d .
H13 H 0.6270 0.1322 0.6325 0.031 Uiso 1 1 calc R
C18 C 0.5439(5) 0.2635(3) 0.6798(2) 0.0326(8) Uani 1 1 d .
H14 H 0.5764 0.2406 0.7286 0.039 Uiso 1 1 calc R
C19 C 0.4671(5) 0.3610(3) 0.6660(2) 0.0357(8) Uani 1 1 d .
H15 H 0.4462 0.4049 0.7053 0.043 Uiso 1 1 calc R
C20 C 0.4211(5) 0.3942(3) 0.5949(2) 0.0365(8) Uani 1 1 d .
H16 H 0.3686 0.4613 0.5852 0.044 Uiso 1 1 calc R
C21 C 0.4506(4) 0.3307(3) 0.5374(2) 0.0290(7) Uani 1 1 d .
H17 H 0.4202 0.3539 0.4881 0.035 Uiso 1 1 calc R
C22 C 0.7583(4) 0.1530(2) 0.20760(17) 0.0193(6) Uani 1 1 d .
C23 C 0.9228(4) 0.1710(2) 0.20820(18) 0.0235(6) Uani 1 1 d .
H18 H 0.9877 0.1212 0.2364 0.028 Uiso 1 1 calc R
C24 C 0.9908(4) 0.2617(3) 0.1677(2) 0.0292(7) Uani 1 1 d .
H19 H 1.1036 0.2740 0.1673 0.035 Uiso 1 1 calc R
C25 C 0.8957(5) 0.3348(3) 0.1275(2) 0.0348(8) Uani 1 1 d .
H20 H 0.9435 0.3972 0.0997 0.042 Uiso 1 1 calc R
C26 C 0.7324(5) 0.3179(3) 0.1275(2) 0.0349(8) Uani 1 1 d .
H21 H 0.6672 0.3687 0.1003 0.042 Uiso 1 1 calc R
C27 C 0.6631(4) 0.2267(3) 0.16743(19) 0.0262(7) Uani 1 1 d .
H22 H 0.5505 0.2145 0.1673 0.031 Uiso 1 1 calc R
C28 C 0.1709(7) 0.3656(3) 0.3716(3) 0.0581(13) Uani 1 1 d .
H23 H 0.1788 0.3004 0.4095 0.070 Uiso 1 1 calc R
C29 C 0.0278(7) 0.3659(3) 0.3385(3) 0.0601(14) Uani 1 1 d .
H24 H 0.0380 0.3050 0.3102 0.072 Uiso 1 1 calc R
C30 C 0.7004(6) 0.6627(3) 0.0445(3) 0.0496(11) Uani 1 1 d .
H25 H 0.7608 0.7222 0.0099 0.060 Uiso 1 1 calc R
C31 C 0.5325(6) 0.7037(3) 0.0872(3) 0.0507(11) Uani 1 1 d .
H26 H 0.5535 0.7525 0.1213 0.061 Uiso 1 1 calc R

loop_
_atom_site_aniso_label
_atom_site_aniso_U_11
_atom_site_aniso_U_22
_atom_site_aniso_U_33
_atom_site_aniso_U_23
_atom_site_aniso_U_13
_atom_site_aniso_U_12
Pd1 0.01320(11) 0.01898(11) 0.01730(11) -0.00369(8) -0.00334(8) 0.00098(8)
Cl1 0.0202(4) 0.0399(4) 0.0245(4) -0.0128(3) -0.0083(3) 0.0021(3)
Cl2 0.0138(3) 0.0259(4) 0.0243(4) -0.0070(3) -0.0017(3) 0.0006(3)
Cl3 0.0626(8) 0.0451(7) 0.1156(12) 0.0067(7) 0.0517(8) 0.0038(6)
Cl4 0.0588(7) 0.0307(5) 0.0784(8) -0.0164(5) -0.0393(6) 0.0060(4)
Cl5 0.0871(9) 0.0386(5) 0.0549(6) -0.0032(5) -0.0404(6) 0.0144(5)
Cl6 0.0429(6) 0.0345(6) 0.1223(12) -0.0098(6) 0.0319(7) -0.0007(5)
Cl7 0.0529(6) 0.0519(6) 0.0571(7) -0.0109(5) -0.0020(5) -0.0209(5)
Cl8 0.1053(11) 0.0331(6) 0.1371(14) 0.0048(7) -0.0937(11) -0.0019(6)
Cl9 0.0723(9) 0.0501(7) 0.1090(11) 0.0027(7) -0.0608(8) -0.0009(6)
Cl10 0.0934(10) 0.0758(9) 0.0415(6) -0.0104(6) -0.0077(6) -0.0319(8)
P1 0.0142(3) 0.0184(3) 0.0169(3) -0.0040(3) -0.0028(3) 0.0022(3)
N1 0.0137(11) 0.0189(12) 0.0181(12) -0.0025(9) -0.0027(9) 0.0001(9)
N2 0.0153(12) 0.0213(12) 0.0202(12) -0.0064(10) -0.0038(10) -0.0007(10)
N3 0.0173(12) 0.0187(12) 0.0192(12) -0.0042(9) -0.0051(10) -0.0001(10)
C1 0.0156(14) 0.0175(13) 0.0224(14) -0.0052(11) -0.0013(11) -0.0016(11)
C2 0.0160(14) 0.0175(14) 0.0224(14) -0.0043(11) 0.0005(11) -0.0031(11)
C3 0.0266(16) 0.0181(14) 0.0286(16) -0.0054(12) -0.0052(13) 0.0035(12)
C4 0.0286(17) 0.0208(15) 0.0307(17) -0.0008(13) -0.0065(14) 0.0035(13)
C5 0.0207(15) 0.0244(15) 0.0242(15) -0.0021(12) -0.0064(12) 0.0043(12)
C6 0.0140(13) 0.0212(14) 0.0197(14) -0.0024(11) -0.0033(11) -0.0036(11)
C7 0.0162(14) 0.0211(14) 0.0181(14) -0.0048(11) -0.0033(11) -0.0016(11)
C8 0.0165(14) 0.0168(13) 0.0169(13) -0.0007(11) -0.0037(11) -0.0007(11)
C9 0.0151(14) 0.0195(14) 0.0206(14) -0.0028(11) -0.0037(11) 0.0029(11)
C10 0.0169(14) 0.0183(14) 0.0245(15) -0.0059(11) -0.0009(12) -0.0021(11)
C11 0.0203(15) 0.0272(16) 0.0238(15) -0.0064(12) -0.0016(12) -0.0007(12)
C12 0.0257(17) 0.0321(17) 0.0225(15) -0.0040(13) -0.0063(13) -0.0036(13)
C13 0.0271(17) 0.0278(16) 0.0200(15) -0.0076(12) -0.0007(13) -0.0067(13)
C14 0.0232(16) 0.0236(15) 0.0276(16) -0.0110(13) 0.0009(13) -0.0017(12)
C15 0.0215(15) 0.0233(15) 0.0238(15) -0.0067(12) -0.0032(12) 0.0005(12)
C16 0.0154(14) 0.0218(15) 0.0220(14) -0.0079(11) -0.0025(11) 0.0001(11)
C17 0.0285(17) 0.0239(16) 0.0246(16) -0.0058(12) -0.0061(13) -0.0004(13)
C18 0.036(2) 0.042(2) 0.0231(16) -0.0101(14) -0.0095(15) -0.0054(16)
C19 0.037(2) 0.039(2) 0.0359(19) -0.0233(16) -0.0062(16) -0.0014(16)
C20 0.039(2) 0.0302(18) 0.044(2) -0.0174(16) -0.0124(17) 0.0089(15)
C21 0.0320(18) 0.0266(17) 0.0315(17) -0.0080(13) -0.0130(15) 0.0045(14)
C22 0.0194(14) 0.0195(14) 0.0173(13) -0.0060(11) 0.0006(11) 0.0015(11)
C23 0.0191(15) 0.0288(16) 0.0219(15) -0.0062(12) -0.0019(12) 0.0001(12)
C24 0.0257(17) 0.0313(18) 0.0310(17) -0.0108(14) -0.0010(14) -0.0065(14)
C25 0.042(2) 0.0241(17) 0.0333(19) -0.0036(14) 0.0042(16) -0.0082(15)
C26 0.040(2) 0.0223(16) 0.038(2) 0.0024(14) -0.0056(16) 0.0051(15)
C27 0.0218(16) 0.0277(16) 0.0279(16) -0.0030(13) -0.0054(13) 0.0031(13)
C28 0.082(4) 0.026(2) 0.076(3) -0.004(2) -0.040(3) 0.001(2)
C29 0.098(4) 0.025(2) 0.073(3) -0.008(2) -0.054(3) 0.011(2)
C30 0.057(3) 0.028(2) 0.072(3) 0.0060(19) -0.036(2) -0.0141(19)
C31 0.072(3) 0.035(2) 0.056(3) -0.0073(19) -0.036(2) -0.006(2)

loop_
_atom_type_symbol
_atom_type_description
_atom_type_scat_dispersion_real
_atom_type_scat_dispersion_imag
_atom_type_scat_source
C C 0.0033 0.0016 'International Tables Vol C Tables 4.2.6.8 and 6.1.1.4'
H H 0.0000 0.0000 'International Tables Vol C Tables 4.2.6.8 and 6.1.1.4'
N N 0.0061 0.0033 'International Tables Vol C Tables 4.2.6.8 and 6.1.1.4'
Cl Cl 0.1484 0.1585 'International Tables Vol C Tables 4.2.6.8 and 6.1.1.4'
Pd Pd -0.9988 1.0072 'International Tables Vol C Tables 4.2.6.8 and 6.1.1.4'
P P 0.1023 0.0942 'International Tables Vol C Tables 4.2.6.8 and 6.1.1.4'

loop_
_geom_angle_atom_site_label_1
_geom_angle_atom_site_label_2
_geom_angle_atom_site_label_3
_geom_angle
N1 Pd1 P1 80.63(7)
N1 Pd1 Cl1 174.39(7)
P1 Pd1 Cl1 94.77(3)
N1 Pd1 Cl2 91.82(7)
P1 Pd1 Cl2 172.35(3)
Cl1 Pd1 Cl2 92.69(3)
C7 P1 C22 108.16(14)
C7 P1 C1 93.57(14)
C22 P1 C1 107.58(13)
C7 P1 Pd1 97.74(10)
C22 P1 Pd1 109.57(10)
C1 P1 Pd1 135.24(10)
N2 N1 C8 111.1(2)
N2 N1 Pd1 129.06(19)
C8 N1 Pd1 119.79(19)
N1 N2 N3 105.6(2)
N2 N3 C9 112.0(2)
N2 N3 C16 119.0(2)
C9 N3 C16 128.8(3)
C2 C1 C10 129.9(3)
C2 C1 P1 106.1(2)
C10 C1 P1 123.1(2)
C1 C2 C6 117.0(3)
C1 C2 C3 134.5(3)
C6 C2 C3 108.4(3)
C2 C3 C4 103.4(2)
C5 C4 C3 105.6(2)
C6 C5 C4 103.3(3)
C7 C6 C2 114.1(3)
C7 C6 C5 136.1(3)
C2 C6 C5 109.8(3)
C6 C7 C8 137.9(3)
C6 C7 P1 109.1(2)
C8 C7 P1 112.2(2)
C9 C8 N1 106.5(2)
C9 C8 C7 138.2(3)
N1 C8 C7 114.8(2)
N3 C9 C8 104.8(3)
C11 C10 C15 117.9(3)
C11 C10 C1 120.8(3)
C15 C10 C1 121.2(3)
C12 C11 C10 120.8(3)
C13 C12 C11 120.6(3)
C12 C13 C14 119.6(3)
C15 C14 C13 120.4(3)
C14 C15 C10 120.9(3)
C17 C16 C21 121.4(3)
C17 C16 N3 120.0(3)
C21 C16 N3 118.6(3)
C16 C17 C18 119.1(3)
C17 C18 C19 120.5(3)
C20 C19 C18 119.6(3)
C19 C20 C21 120.6(3)
C16 C21 C20 118.8(3)
C27 C22 C23 120.0(3)
C27 C22 P1 119.9(2)
C23 C22 P1 120.0(2)
C24 C23 C22 119.5(3)
C23 C24 C25 120.3(3)
C26 C25 C24 120.4(3)
C25 C26 C27 119.8(3)
C26 C27 C22 119.9(3)
C29 C28 Cl4 115.1(3)
C29 C28 Cl3 101.9(4)
Cl4 C28 Cl3 110.9(3)
C28 C29 Cl5 116.5(4)
C28 C29 Cl6 100.4(4)
Cl5 C29 Cl6 110.0(3)
C31 C30 Cl7 112.6(3)
C31 C30 Cl8 109.0(3)
Cl7 C30 Cl8 110.9(2)
C30 C31 Cl9 110.0(3)
C30 C31 Cl10 113.1(3)
Cl9 C31 Cl10 110.0(3)

loop_
_geom_bond_atom_site_label_1
_geom_bond_atom_site_label_2
_geom_bond_distance
Pd1 N1 2.055(2)
Pd1 P1 2.2401(8)
Pd1 Cl1 2.2768(8)
Pd1 Cl2 2.3429(8)
Cl3 C28 1.848(6)
Cl4 C28 1.763(4)
Cl5 C29 1.750(4)
Cl6 C29 1.893(6)
Cl7 C30 1.763(4)
Cl8 C30 1.764(4)
Cl9 C31 1.749(4)
Cl10 C31 1.763(5)
P1 C7 1.795(3)
P1 C22 1.802(3)
P1 C1 1.819(3)
N1 N2 1.302(3)
N1 C8 1.378(4)
N2 N3 1.337(3)
N3 C9 1.359(4)
N3 C16 1.429(4)
C1 C2 1.353(4)
C1 C10 1.461(4)
C2 C6 1.471(4)
C2 C3 1.505(4)
C3 C4 1.541(4)
C4 C5 1.539(4)
C5 C6 1.494(4)
C6 C7 1.338(4)
C7 C8 1.445(4)
C8 C9 1.364(4)
C10 C11 1.395(4)
C10 C15 1.404(4)
C11 C12 1.385(4)
C12 C13 1.377(4)
C13 C14 1.383(5)
C14 C15 1.377(4)
C16 C17 1.372(4)
C16 C21 1.382(4)
C17 C18 1.380(4)
C18 C19 1.382(5)
C19 C20 1.379(5)
C20 C21 1.382(5)
C22 C27 1.386(4)
C22 C23 1.390(4)
C23 C24 1.377(5)
C24 C25 1.382(5)
C25 C26 1.374(5)
C26 C27 1.384(5)
C28 C29 1.422(7)
C30 C31 1.501(7)
